data_7100663
loop_
_publ_author_name
'J. Sauvage'
'Fabien Durola'
'Oliver S. Wenger'

_publ_section_title
;
Sterically non Hindering Endocyclic Ligands of the
Bi-isoquinoline Family
;
_journal_name_full 'Chemical Communications'
_journal_paper_doi 10.1039/b513222c
_journal_year 2006
_chemical_formula_moiety 'C96 H72 F12 Fe N6 O6 P2'
_chemical_formula_sum 'C96 H72 F12 Fe N6 O6 P2'
_chemical_formula_weight 1751.39
_space_group_IT_number 14
_symmetry_cell_setting monoclinic
_symmetry_space_group_name_Hall '-P 2yn'
_symmetry_space_group_name_H-M 'P 1 21/n 1'
_cell_angle_alpha 90.00
_cell_angle_beta 116.3621(8)
_cell_angle_gamma 90.00
_cell_formula_units_Z 4
_cell_length_a 15.4180(3)
_cell_length_b 34.4150(6)
_cell_length_c 17.0120(4)
_cell_measurement_temperature 173(2)
_cell_volume 8088.0(3)
_diffrn_ambient_temperature 173(2)
_exptl_crystal_density_diffrn 1.438
_cod_original_sg_symbol_H-M 'P 21/n'
_cod_database_code 7100663

loop_
_symmetry_equiv_pos_as_xyz
'x, y, z'
'-x+1/2, y+1/2, -z+1/2'
'-x, -y, -z'
'x-1/2, -y-1/2, z-1/2'

loop_
_atom_site_label
_atom_site_type_symbol
_atom_site_fract_x
_atom_site_fract_y
_atom_site_fract_z
_atom_site_U_iso_or_equiv
_atom_site_adp_type
_atom_site_occupancy
_atom_site_symmetry_multiplicity
_atom_site_calc_flag
_atom_site_refinement_flags
_atom_site_disorder_assembly
_atom_site_disorder_group
Fe1 Fe 0.455620(16) 0.140592(7) 0.685950(15) 0.02443(6) Uani 1 1 d . . .
P1 P 0.33417(4) -0.041406(19) 0.88999(4) 0.05125(15) Uani 1 1 d . . .
P2 P 0.15525(4) 0.144660(16) 0.20975(4) 0.04340(13) Uani 1 1 d . . .
F1 F 0.33291(10) -0.00463(4) 0.83241(8) 0.0650(4) Uani 1 1 d . . .
F2 F 0.33794(12) -0.07780(5) 0.94934(11) 0.0836(5) Uani 1 1 d . . .
F3 F 0.44805(10) -0.03655(5) 0.94514(9) 0.0743(4) Uani 1 1 d . . .
F4 F 0.22159(11) -0.04549(6) 0.83284(13) 0.1048(6) Uani 1 1 d . . .
F5 F 0.31769(12) -0.01372(5) 0.95662(10) 0.0865(5) Uani 1 1 d . . .
F6 F 0.35201(14) -0.06915(5) 0.82410(10) 0.0915(5) Uani 1 1 d . . .
F7 F 0.13892(13) 0.18625(4) 0.16466(11) 0.0851(5) Uani 1 1 d . . .
F8 F 0.17120(12) 0.10344(4) 0.25551(9) 0.0756(4) Uani 1 1 d . . .
F9 F 0.09335(11) 0.12515(4) 0.11783(8) 0.0747(4) Uani 1 1 d . . .
F10 F 0.21714(11) 0.16463(5) 0.30243(9) 0.0788(5) Uani 1 1 d . . .
F11 F 0.25121(11) 0.13897(5) 0.19862(11) 0.0914(6) Uani 1 1 d . . .
F12 F 0.06059(10) 0.15070(5) 0.22257(11) 0.0771(4) Uani 1 1 d . . .
O1 O 0.17568(10) 0.32901(4) 0.70187(10) 0.0487(4) Uani 1 1 d . . .
O2 O 0.75679(12) 0.04336(5) 0.43889(10) 0.0576(4) Uani 1 1 d . . .
O3 O 0.88418(11) -0.00684(5) 0.90427(11) 0.0602(4) Uani 1 1 d . . .
O4 O -0.10969(11) 0.13528(5) 0.41007(14) 0.0728(5) Uani 1 1 d . . .
O5 O 0.13458(10) 0.10179(5) 0.92011(9) 0.0511(4) Uani 1 1 d . . .
O6 O 0.93884(11) 0.25339(5) 0.77345(11) 0.0558(4) Uani 1 1 d . . .
N1 N 0.42294(9) 0.13866(4) 0.78541(9) 0.0263(3) Uani 1 1 d . . .
N2 N 0.51059(9) 0.08891(4) 0.73083(9) 0.0263(3) Uani 1 1 d . . .
N3 N 0.57574(9) 0.16877(4) 0.75668(9) 0.0268(3) Uani 1 1 d . . .
N4 N 0.40515(10) 0.19337(4) 0.65271(9) 0.0267(3) Uani 1 1 d . . .
N5 N 0.33542(10) 0.11462(4) 0.60467(9) 0.0265(3) Uani 1 1 d . . .
N6 N 0.48381(9) 0.13796(4) 0.58396(9) 0.0264(3) Uani 1 1 d . . .
C1 C 0.07486(16) 0.33736(7) 0.65251(15) 0.0526(6) Uani 1 1 d . . .
H1A H 0.0432 0.3159 0.6119 0.079 Uiso 1 1 calc . . .
H1B H 0.0669 0.3614 0.6192 0.079 Uiso 1 1 calc . . .
H1C H 0.0453 0.3405 0.6926 0.079 Uiso 1 1 calc . . .
C2 C 0.17450(14) 0.23825(6) 0.81527(14) 0.0426(5) Uani 1 1 d . . .
H2 H 0.1311 0.2221 0.8263 0.051 Uiso 1 1 calc . . .
C3 C 0.13905(14) 0.27126(6) 0.76422(14) 0.0444(5) Uani 1 1 d . . .
H3 H 0.0721 0.2774 0.7401 0.053 Uiso 1 1 calc . . .
C4 C 0.20132(14) 0.29523(6) 0.74850(13) 0.0390(4) Uani 1 1 d . . .
C5 C 0.29949(14) 0.28562(6) 0.78403(13) 0.0393(4) Uani 1 1 d . . .
H5 H 0.3429 0.3020 0.7736 0.047 Uiso 1 1 calc . . .
C6 C 0.33356(13) 0.25274(6) 0.83387(12) 0.0373(4) Uani 1 1 d . . .
H6 H 0.4005 0.2466 0.8573 0.045 Uiso 1 1 calc . . .
C7 C 0.27229(13) 0.22810(6) 0.85091(12) 0.0359(4) Uani 1 1 d . . .
C8 C 0.30762(13) 0.19245(6) 0.90463(12) 0.0358(4) Uani 1 1 d . . .
C9 C 0.28971(15) 0.18606(6) 0.97588(13) 0.0441(5) Uani 1 1 d . . .
H9 H 0.2558 0.2053 0.9914 0.053 Uiso 1 1 calc . . .
C10 C 0.32005(15) 0.15191(7) 1.02649(13) 0.0450(5) Uani 1 1 d . . .
H10 H 0.3065 0.1486 1.0754 0.054 Uiso 1 1 calc . . .
C11 C 0.36861(14) 0.12352(6) 1.00649(12) 0.0395(4) Uani 1 1 d . . .
H11 H 0.3891 0.1007 1.0413 0.047 Uiso 1 1 calc . . .
C12 C 0.38822(12) 0.12846(6) 0.93299(11) 0.0328(4) Uani 1 1 d . . .
C13 C 0.35869(12) 0.16287(5) 0.88261(11) 0.0305(4) Uani 1 1 d . . .
C14 C 0.37847(12) 0.16585(5) 0.80922(11) 0.0285(4) Uani 1 1 d . . .
H14 H 0.3586 0.1888 0.7748 0.034 Uiso 1 1 calc . . .
C15 C 0.45064(12) 0.10487(5) 0.83448(11) 0.0282(3) Uani 1 1 d . . .
C16 C 0.43405(13) 0.09938(5) 0.90649(11) 0.0330(4) Uani 1 1 d . . .
H16 H 0.4536 0.0758 0.9387 0.040 Uiso 1 1 calc . . .
C17 C 0.49712(12) 0.07621(5) 0.80218(11) 0.0283(3) Uani 1 1 d . . .
C18 C 0.52427(13) 0.03995(5) 0.83676(11) 0.0335(4) Uani 1 1 d . . .
H18 H 0.5112 0.0318 0.8838 0.040 Uiso 1 1 calc . . .
C19 C 0.57133(13) 0.01440(5) 0.80368(11) 0.0324(4) Uani 1 1 d . . .
C20 C 0.58969(12) 0.02798(5) 0.73336(11) 0.0297(4) Uani 1 1 d . . .
C21 C 0.55557(12) 0.06499(5) 0.69944(11) 0.0289(4) Uani 1 1 d . . .
H21 H 0.5652 0.0736 0.6508 0.035 Uiso 1 1 calc . . .
C22 C 0.60072(15) -0.02323(6) 0.83788(13) 0.0412(4) Uani 1 1 d . . .
H22 H 0.5868 -0.0326 0.8836 0.049 Uiso 1 1 calc . . .
C23 C 0.64915(16) -0.04610(6) 0.80509(13) 0.0433(5) Uani 1 1 d . . .
H23 H 0.6694 -0.0714 0.8284 0.052 Uiso 1 1 calc . . .
C24 C 0.66934(14) -0.03255(6) 0.73705(12) 0.0381(4) Uani 1 1 d . . .
H24 H 0.7040 -0.0489 0.7160 0.046 Uiso 1 1 calc . . .
C25 C 0.64081(12) 0.00342(5) 0.69992(11) 0.0325(4) Uani 1 1 d . . .
C26 C 0.66433(13) 0.01599(5) 0.62787(11) 0.0337(4) Uani 1 1 d . . .
C27 C 0.62658(14) -0.00391(6) 0.54877(12) 0.0398(4) Uani 1 1 d . . .
H27 H 0.5810 -0.0241 0.5393 0.048 Uiso 1 1 calc . . .
C28 C 0.65363(15) 0.00490(6) 0.48292(12) 0.0437(5) Uani 1 1 d . . .
H28 H 0.6259 -0.0088 0.4289 0.052 Uiso 1 1 calc . . .
C29 C 0.72111(15) 0.03372(6) 0.49669(13) 0.0432(5) Uani 1 1 d . . .
C30 C 0.75773(16) 0.05457(7) 0.57439(15) 0.0498(5) Uani 1 1 d . . .
H30 H 0.8027 0.0749 0.5834 0.060 Uiso 1 1 calc . . .
C31 C 0.72946(15) 0.04602(6) 0.63883(13) 0.0454(5) Uani 1 1 d . . .
H31 H 0.7547 0.0608 0.6915 0.054 Uiso 1 1 calc . . .
C32 C 0.7198(2) 0.02242(8) 0.35778(16) 0.0703(8) Uani 1 1 d . . .
H32A H 0.7311 -0.0054 0.3698 0.105 Uiso 1 1 calc . . .
H32B H 0.7528 0.0311 0.3232 0.105 Uiso 1 1 calc . . .
H32C H 0.6502 0.0272 0.3248 0.105 Uiso 1 1 calc . . .
C33 C 0.9414(2) -0.02424(7) 0.86706(19) 0.0685(7) Uani 1 1 d . . .
H33A H 0.9124 -0.0188 0.8040 0.103 Uiso 1 1 calc . . .
H33B H 0.9441 -0.0524 0.8764 0.103 Uiso 1 1 calc . . .
H33C H 1.0071 -0.0135 0.8952 0.103 Uiso 1 1 calc . . .
C34 C 0.90319(14) 0.09676(6) 0.86092(14) 0.0443(5) Uani 1 1 d . . .
H34 H 0.9327 0.1133 0.8349 0.053 Uiso 1 1 calc . . .
C35 C 0.91539(14) 0.05674(7) 0.85963(14) 0.0456(5) Uani 1 1 d . . .
H35 H 0.9515 0.0460 0.8319 0.055 Uiso 1 1 calc . . .
C36 C 0.87425(14) 0.03278(6) 0.89939(14) 0.0455(5) Uani 1 1 d . . .
C37 C 0.81924(15) 0.04853(7) 0.93737(15) 0.0496(5) Uani 1 1 d . . .
H37 H 0.7901 0.0320 0.9636 0.059 Uiso 1 1 calc . . .
C38 C 0.80687(14) 0.08820(7) 0.93716(14) 0.0469(5) Uani 1 1 d . . .
H38 H 0.7690 0.0988 0.9633 0.056 Uiso 1 1 calc . . .
C39 C 0.84916(12) 0.11308(6) 0.89910(12) 0.0381(4) Uani 1 1 d . . .
C40 C 0.83891(12) 0.15617(6) 0.89896(12) 0.0373(4) Uani 1 1 d . . .
C41 C 0.91854(13) 0.17956(7) 0.94170(13) 0.0451(5) Uani 1 1 d . . .
H41 H 0.9805 0.1679 0.9726 0.054 Uiso 1 1 calc . . .
C42 C 0.91052(14) 0.22035(7) 0.94071(13) 0.0472(5) Uani 1 1 d . . .
H42 H 0.9667 0.2356 0.9722 0.057 Uiso 1 1 calc . . .
C43 C 0.82331(14) 0.23833(6) 0.89520(12) 0.0408(4) Uani 1 1 d . . .
H43 H 0.8189 0.2659 0.8955 0.049 Uiso 1 1 calc . . .
C44 C 0.73953(12) 0.21571(6) 0.84762(11) 0.0326(4) Uani 1 1 d . . .
C45 C 0.74705(12) 0.17451(6) 0.85175(11) 0.0320(4) Uani 1 1 d . . .
C46 C 0.66159(12) 0.15311(5) 0.80545(11) 0.0299(4) Uani 1 1 d . . .
H46 H 0.6657 0.1256 0.8094 0.036 Uiso 1 1 calc . . .
C47 C 0.56947(12) 0.20894(5) 0.74904(11) 0.0281(4) Uani 1 1 d . . .
C48 C 0.64835(12) 0.23201(5) 0.79387(11) 0.0325(4) Uani 1 1 d . . .
H48 H 0.6416 0.2595 0.7887 0.039 Uiso 1 1 calc . . .
C49 C 0.47251(12) 0.22291(5) 0.68870(11) 0.0287(4) Uani 1 1 d . . .
C50 C 0.44747(13) 0.26119(5) 0.66862(12) 0.0335(4) Uani 1 1 d . . .
H50 H 0.4957 0.2807 0.6923 0.040 Uiso 1 1 calc . . .
C51 C 0.35086(13) 0.27186(5) 0.61318(12) 0.0333(4) Uani 1 1 d . . .
C52 C 0.28142(12) 0.24164(5) 0.57977(11) 0.0299(4) Uani 1 1 d . . .
C53 C 0.31396(12) 0.20306(5) 0.60114(11) 0.0288(4) Uani 1 1 d . . .
H53 H 0.2679 0.1828 0.5772 0.035 Uiso 1 1 calc . . .
C54 C 0.32061(14) 0.31092(6) 0.59311(13) 0.0397(4) Uani 1 1 d . . .
H54 H 0.3667 0.3314 0.6136 0.048 Uiso 1 1 calc . . .
C55 C 0.22475(16) 0.31909(6) 0.54413(14) 0.0444(5) Uani 1 1 d . . .
H55 H 0.2044 0.3454 0.5312 0.053 Uiso 1 1 calc . . .
C56 C 0.15563(14) 0.28905(6) 0.51254(13) 0.0413(5) Uani 1 1 d . . .
H56 H 0.0893 0.2956 0.4792 0.050 Uiso 1 1 calc . . .
C57 C 0.18103(13) 0.25059(6) 0.52834(11) 0.0337(4) Uani 1 1 d . . .
C58 C 0.10716(12) 0.21909(6) 0.49675(12) 0.0345(4) Uani 1 1 d . . .
C59 C 0.04219(14) 0.21471(7) 0.53310(13) 0.0450(5) Uani 1 1 d . . .
H59 H 0.0464 0.2316 0.5788 0.054 Uiso 1 1 calc . . .
C60 C -0.02767(15) 0.18625(7) 0.50357(15) 0.0516(6) Uani 1 1 d . . .
H60 H -0.0708 0.1836 0.5294 0.062 Uiso 1 1 calc . . .
C61 C -0.03567(14) 0.16144(7) 0.43644(15) 0.0490(5) Uani 1 1 d . . .
C62 C 0.02909(14) 0.16459(6) 0.40104(14) 0.0456(5) Uani 1 1 d . . .
H62 H 0.0252 0.1473 0.3561 0.055 Uiso 1 1 calc . . .
C63 C 0.09994(13) 0.19320(6) 0.43160(13) 0.0390(4) Uani 1 1 d . . .
H63 H 0.1446 0.1951 0.4073 0.047 Uiso 1 1 calc . . .
C64 C -0.13478(19) 0.11430(8) 0.3298(2) 0.0855(10) Uani 1 1 d . . .
H64A H -0.1425 0.1326 0.2830 0.128 Uiso 1 1 calc . . .
H64B H -0.1956 0.1003 0.3137 0.128 Uiso 1 1 calc . . .
H64C H -0.0833 0.0957 0.3380 0.128 Uiso 1 1 calc . . .
C65 C 0.16234(17) 0.07162(8) 0.98472(14) 0.0601(6) Uani 1 1 d . . .
H65A H 0.1156 0.0502 0.9628 0.090 Uiso 1 1 calc . . .
H65B H 0.1635 0.0819 1.0389 0.090 Uiso 1 1 calc . . .
H65C H 0.2269 0.0621 0.9967 0.090 Uiso 1 1 calc . . .
C66 C 0.09993(15) 0.11627(6) 0.69786(14) 0.0465(5) Uani 1 1 d . . .
H66 H 0.0860 0.1374 0.6583 0.056 Uiso 1 1 calc . . .
C67 C 0.10829(16) 0.12271(6) 0.78112(15) 0.0487(5) Uani 1 1 d . . .
H67 H 0.0998 0.1482 0.7981 0.058 Uiso 1 1 calc . . .
C68 C 0.12892(13) 0.09222(6) 0.84001(13) 0.0415(5) Uani 1 1 d . . .
C69 C 0.14278(16) 0.05550(7) 0.81565(14) 0.0477(5) Uani 1 1 d . . .
H69 H 0.1586 0.0345 0.8560 0.057 Uiso 1 1 calc . . .
C70 C 0.13344(15) 0.04930(6) 0.73144(14) 0.0444(5) Uani 1 1 d . . .
H70 H 0.1423 0.0238 0.7147 0.053 Uiso 1 1 calc . . .
C71 C 0.11155(12) 0.07929(6) 0.67125(12) 0.0363(4) Uani 1 1 d . . .
C72 C 0.10472(13) 0.07154(6) 0.58256(12) 0.0362(4) Uani 1 1 d . . .
C73 C 0.02829(14) 0.05143(7) 0.52028(14) 0.0473(5) Uani 1 1 d . . .
H73 H -0.0229 0.0433 0.5332 0.057 Uiso 1 1 calc . . .
C74 C 0.02367(15) 0.04254(7) 0.43796(14) 0.0516(6) Uani 1 1 d . . .
H74 H -0.0302 0.0284 0.3966 0.062 Uiso 1 1 calc . . .
C75 C 0.09519(14) 0.05386(6) 0.41610(13) 0.0444(5) Uani 1 1 d . . .
H75 H 0.0913 0.0475 0.3603 0.053 Uiso 1 1 calc . . .
C76 C 0.17467(13) 0.07510(5) 0.47723(12) 0.0342(4) Uani 1 1 d . . .
C77 C 0.18016(12) 0.08373(5) 0.56094(11) 0.0313(4) Uani 1 1 d . . .
C78 C 0.26299(12) 0.10336(5) 0.62139(11) 0.0283(3) Uani 1 1 d . . .
H78 H 0.2673 0.1089 0.6777 0.034 Uiso 1 1 calc . . .
C79 C 0.32946(12) 0.10655(5) 0.52287(10) 0.0279(3) Uani 1 1 d . . .
C80 C 0.25139(13) 0.08767(5) 0.46024(11) 0.0333(4) Uani 1 1 d . . .
H80 H 0.2490 0.0830 0.4043 0.040 Uiso 1 1 calc . . .
C81 C 0.41447(12) 0.11886(5) 0.51182(11) 0.0287(4) Uani 1 1 d . . .
C82 C 0.42834(13) 0.11117(6) 0.43900(11) 0.0345(4) Uani 1 1 d . . .
H82 H 0.3793 0.0981 0.3904 0.041 Uiso 1 1 calc . . .
C83 C 0.51462(13) 0.12252(6) 0.43550(11) 0.0342(4) Uani 1 1 d . . .
C84 C 0.58189(12) 0.14467(5) 0.50642(11) 0.0317(4) Uani 1 1 d . . .
C85 C 0.56225(12) 0.15103(5) 0.57869(11) 0.0293(4) Uani 1 1 d . . .
H85 H 0.6079 0.1656 0.6267 0.035 Uiso 1 1 calc . . .
C86 C 0.53658(14) 0.11224(6) 0.36608(12) 0.0423(5) Uani 1 1 d . . .
H86 H 0.4918 0.0975 0.3180 0.051 Uiso 1 1 calc . . .
C87 C 0.62233(15) 0.12356(7) 0.36835(13) 0.0472(5) Uani 1 1 d . . .
H87 H 0.6381 0.1157 0.3227 0.057 Uiso 1 1 calc . . .
C88 C 0.68755(14) 0.14666(7) 0.43704(13) 0.0449(5) Uani 1 1 d . . .
H88 H 0.7461 0.1546 0.4362 0.054 Uiso 1 1 calc . . .
C89 C 0.66936(13) 0.15818(6) 0.50562(12) 0.0369(4) Uani 1 1 d . . .
C90 C 0.73822(13) 0.18328(6) 0.57712(12) 0.0377(4) Uani 1 1 d . . .
C91 C 0.71414(15) 0.22113(7) 0.58759(15) 0.0493(5) Uani 1 1 d . . .
H91 H 0.6515 0.2306 0.5495 0.059 Uiso 1 1 calc . . .
C92 C 0.77844(16) 0.24564(6) 0.65194(15) 0.0501(5) Uani 1 1 d . . .
H92 H 0.7601 0.2715 0.6572 0.060 Uiso 1 1 calc . . .
C93 C 0.86908(14) 0.23203(6) 0.70808(14) 0.0436(5) Uani 1 1 d . . .
C94 C 0.89343(16) 0.19427(7) 0.69974(16) 0.0587(6) Uani 1 1 d . . .
H94 H 0.9554 0.1847 0.7390 0.070 Uiso 1 1 calc . . .
C95 C 0.82961(15) 0.17023(7) 0.63552(16) 0.0515(5) Uani 1 1 d . . .
H95 H 0.8483 0.1443 0.6310 0.062 Uiso 1 1 calc . . .
C96 C 0.91903(19) 0.29342(8) 0.78020(18) 0.0642(7) Uani 1 1 d . . .
H96A H 0.9123 0.3072 0.7274 0.096 Uiso 1 1 calc . . .
H96B H 0.9724 0.3048 0.8319 0.096 Uiso 1 1 calc . . .
H96C H 0.8588 0.2957 0.7859 0.096 Uiso 1 1 calc . . .

loop_
_atom_site_aniso_label
_atom_site_aniso_U_11
_atom_site_aniso_U_22
_atom_site_aniso_U_33
_atom_site_aniso_U_23
_atom_site_aniso_U_13
_atom_site_aniso_U_12
Fe1 0.02457(12) 0.02414(12) 0.02402(12) 0.00028(10) 0.01028(10) -0.00032(10)
P1 0.0531(3) 0.0520(4) 0.0432(3) 0.0037(3) 0.0164(3) 0.0037(3)
P2 0.0496(3) 0.0387(3) 0.0440(3) -0.0013(2) 0.0226(3) 0.0086(2)
F1 0.0820(10) 0.0545(8) 0.0507(7) 0.0113(7) 0.0225(7) 0.0120(7)
F2 0.0945(11) 0.0737(11) 0.0871(11) 0.0238(9) 0.0445(10) -0.0065(9)
F3 0.0541(8) 0.0907(12) 0.0680(9) 0.0278(8) 0.0181(7) 0.0038(8)
F4 0.0576(10) 0.1086(15) 0.1141(14) 0.0043(12) 0.0074(10) -0.0139(10)
F5 0.1122(13) 0.0923(13) 0.0693(10) -0.0052(9) 0.0534(10) 0.0179(10)
F6 0.1456(16) 0.0617(10) 0.0675(10) -0.0023(8) 0.0475(11) 0.0256(10)
F7 0.1085(13) 0.0492(9) 0.1066(12) 0.0185(9) 0.0558(11) 0.0005(9)
F8 0.1048(12) 0.0511(9) 0.0537(8) 0.0132(7) 0.0195(8) 0.0225(8)
F9 0.0957(11) 0.0671(10) 0.0423(7) -0.0026(7) 0.0136(8) 0.0015(9)
F10 0.0813(10) 0.0868(12) 0.0656(9) -0.0351(8) 0.0301(8) -0.0099(9)
F11 0.0747(10) 0.1178(15) 0.1029(13) -0.0241(11) 0.0587(10) 0.0103(10)
F12 0.0645(9) 0.0748(11) 0.1078(12) 0.0046(9) 0.0525(9) 0.0105(8)
O1 0.0434(8) 0.0433(9) 0.0535(9) 0.0048(7) 0.0162(7) 0.0060(7)
O2 0.0772(11) 0.0577(10) 0.0533(9) 0.0024(8) 0.0429(9) -0.0012(8)
O3 0.0561(9) 0.0439(9) 0.0763(11) 0.0046(8) 0.0256(9) -0.0028(8)
O4 0.0443(9) 0.0594(11) 0.1084(15) -0.0029(11) 0.0282(10) -0.0153(8)
O5 0.0465(8) 0.0620(10) 0.0452(8) -0.0023(8) 0.0209(7) 0.0003(7)
O6 0.0489(9) 0.0554(10) 0.0672(10) -0.0149(8) 0.0295(8) -0.0152(8)
N1 0.0244(7) 0.0283(7) 0.0243(7) -0.0011(6) 0.0090(6) -0.0005(6)
N2 0.0266(7) 0.0266(7) 0.0255(7) -0.0006(6) 0.0113(6) -0.0014(6)
N3 0.0277(7) 0.0273(7) 0.0255(7) -0.0002(6) 0.0119(6) -0.0011(6)
N4 0.0280(7) 0.0256(7) 0.0267(7) 0.0002(6) 0.0122(6) -0.0009(6)
N5 0.0276(7) 0.0243(7) 0.0261(7) 0.0017(6) 0.0107(6) 0.0013(6)
N6 0.0269(7) 0.0258(7) 0.0260(7) 0.0012(6) 0.0113(6) 0.0003(6)
C1 0.0459(12) 0.0519(14) 0.0496(13) 0.0020(11) 0.0119(10) 0.0123(11)
C2 0.0392(10) 0.0389(11) 0.0547(12) -0.0047(10) 0.0253(10) 0.0010(9)
C3 0.0332(10) 0.0438(12) 0.0551(12) -0.0043(10) 0.0185(9) 0.0052(9)
C4 0.0392(10) 0.0350(11) 0.0392(10) -0.0043(9) 0.0141(9) 0.0030(8)
C5 0.0372(10) 0.0391(11) 0.0402(10) -0.0070(9) 0.0159(9) -0.0034(9)
C6 0.0339(9) 0.0387(11) 0.0378(10) -0.0072(9) 0.0145(8) 0.0012(8)
C7 0.0393(10) 0.0355(10) 0.0358(10) -0.0080(8) 0.0195(8) 0.0020(8)
C8 0.0363(9) 0.0389(11) 0.0335(9) -0.0046(8) 0.0168(8) 0.0003(8)
C9 0.0493(12) 0.0503(13) 0.0413(11) -0.0079(10) 0.0280(10) 0.0041(10)
C10 0.0516(12) 0.0552(13) 0.0358(10) -0.0017(10) 0.0262(10) -0.0015(10)
C11 0.0438(11) 0.0459(12) 0.0317(9) 0.0029(9) 0.0194(9) -0.0006(9)
C12 0.0313(9) 0.0390(10) 0.0282(8) -0.0005(8) 0.0133(7) -0.0021(8)
C13 0.0282(8) 0.0352(10) 0.0271(8) -0.0040(7) 0.0115(7) -0.0022(7)
C14 0.0272(8) 0.0298(9) 0.0274(8) -0.0008(7) 0.0112(7) 0.0001(7)
C15 0.0274(8) 0.0292(9) 0.0261(8) 0.0001(7) 0.0101(7) -0.0017(7)
C16 0.0365(9) 0.0337(10) 0.0300(9) 0.0054(8) 0.0159(8) 0.0034(8)
C17 0.0286(8) 0.0293(9) 0.0262(8) 0.0013(7) 0.0113(7) 0.0002(7)
C18 0.0405(10) 0.0297(10) 0.0313(9) 0.0040(7) 0.0170(8) 0.0015(8)
C19 0.0373(9) 0.0269(9) 0.0291(9) 0.0010(7) 0.0111(8) 0.0012(8)
C20 0.0304(8) 0.0274(9) 0.0273(8) -0.0021(7) 0.0092(7) -0.0001(7)
C21 0.0292(8) 0.0302(9) 0.0265(8) 0.0014(7) 0.0116(7) 0.0015(7)
C22 0.0560(12) 0.0295(10) 0.0376(10) 0.0059(8) 0.0204(10) 0.0053(9)
C23 0.0588(13) 0.0269(10) 0.0371(10) 0.0038(8) 0.0147(10) 0.0092(9)
C24 0.0446(11) 0.0295(10) 0.0361(10) -0.0047(8) 0.0143(9) 0.0068(8)
C25 0.0325(9) 0.0300(9) 0.0303(9) -0.0030(7) 0.0098(8) 0.0022(7)
C26 0.0355(9) 0.0310(10) 0.0333(9) -0.0014(8) 0.0141(8) 0.0075(8)
C27 0.0440(11) 0.0347(11) 0.0373(10) -0.0052(8) 0.0149(9) -0.0022(9)
C28 0.0552(12) 0.0409(12) 0.0335(10) -0.0050(9) 0.0183(10) 0.0031(10)
C29 0.0526(12) 0.0396(11) 0.0421(11) 0.0045(9) 0.0254(10) 0.0080(10)
C30 0.0553(13) 0.0456(13) 0.0521(12) -0.0083(10) 0.0270(11) -0.0111(10)
C31 0.0523(12) 0.0449(12) 0.0413(11) -0.0116(9) 0.0228(10) -0.0074(10)
C32 0.116(2) 0.0599(16) 0.0550(14) 0.0026(12) 0.0562(16) 0.0060(16)
C33 0.0715(17) 0.0470(15) 0.0815(18) -0.0078(13) 0.0289(15) 0.0014(13)
C34 0.0344(10) 0.0496(13) 0.0493(12) 0.0072(10) 0.0189(9) 0.0003(9)
C35 0.0381(10) 0.0493(13) 0.0490(12) 0.0027(10) 0.0189(10) 0.0033(10)
C36 0.0359(10) 0.0432(12) 0.0470(12) 0.0042(10) 0.0089(9) -0.0024(9)
C37 0.0395(11) 0.0531(14) 0.0558(13) 0.0125(11) 0.0208(10) -0.0025(10)
C38 0.0356(10) 0.0572(14) 0.0491(12) 0.0113(11) 0.0200(10) 0.0032(10)
C39 0.0246(8) 0.0469(12) 0.0361(10) 0.0069(9) 0.0074(8) 0.0009(8)
C40 0.0278(9) 0.0494(12) 0.0323(9) 0.0045(9) 0.0111(8) -0.0011(8)
C41 0.0292(9) 0.0569(14) 0.0425(11) 0.0042(10) 0.0100(9) -0.0038(9)
C42 0.0311(10) 0.0594(15) 0.0435(11) -0.0046(10) 0.0096(9) -0.0153(10)
C43 0.0393(10) 0.0437(12) 0.0364(10) -0.0040(9) 0.0139(9) -0.0124(9)
C44 0.0304(9) 0.0389(10) 0.0279(8) -0.0025(8) 0.0124(7) -0.0078(8)
C45 0.0288(8) 0.0387(10) 0.0274(8) -0.0006(8) 0.0116(7) -0.0031(8)
C46 0.0284(8) 0.0322(9) 0.0285(8) 0.0001(7) 0.0122(7) -0.0007(7)
C47 0.0298(8) 0.0288(9) 0.0266(8) -0.0008(7) 0.0133(7) -0.0027(7)
C48 0.0340(9) 0.0325(10) 0.0305(9) -0.0027(8) 0.0140(8) -0.0060(8)
C49 0.0312(9) 0.0270(9) 0.0285(8) -0.0014(7) 0.0138(7) -0.0029(7)
C50 0.0363(9) 0.0275(9) 0.0354(9) 0.0005(8) 0.0148(8) -0.0040(8)
C51 0.0383(10) 0.0283(9) 0.0346(9) 0.0012(8) 0.0173(8) 0.0003(8)
C52 0.0335(9) 0.0277(9) 0.0299(8) 0.0033(7) 0.0152(7) 0.0030(7)
C53 0.0284(8) 0.0278(9) 0.0288(8) 0.0010(7) 0.0115(7) -0.0004(7)
C54 0.0478(11) 0.0287(10) 0.0425(11) 0.0026(8) 0.0198(9) 0.0017(9)
C55 0.0553(12) 0.0306(10) 0.0488(12) 0.0074(9) 0.0244(11) 0.0102(9)
C56 0.0421(11) 0.0389(11) 0.0426(11) 0.0085(9) 0.0184(9) 0.0134(9)
C57 0.0346(9) 0.0343(10) 0.0320(9) 0.0048(8) 0.0147(8) 0.0061(8)
C58 0.0285(9) 0.0370(10) 0.0336(9) 0.0073(8) 0.0098(8) 0.0078(8)
C59 0.0405(11) 0.0579(14) 0.0377(10) 0.0037(10) 0.0184(9) 0.0030(10)
C60 0.0376(11) 0.0658(16) 0.0554(13) 0.0083(12) 0.0242(10) -0.0035(11)
C61 0.0325(10) 0.0452(13) 0.0608(14) 0.0100(11) 0.0129(10) 0.0005(9)
C62 0.0401(11) 0.0410(12) 0.0486(12) -0.0005(10) 0.0133(10) 0.0043(9)
C63 0.0355(10) 0.0410(11) 0.0419(10) 0.0024(9) 0.0184(9) 0.0031(8)
C64 0.0522(15) 0.0444(15) 0.130(3) -0.0184(17) 0.0130(17) -0.0065(12)
C65 0.0562(14) 0.0785(18) 0.0393(12) 0.0065(12) 0.0154(11) -0.0007(13)
C66 0.0484(12) 0.0398(12) 0.0534(13) 0.0110(10) 0.0244(11) 0.0065(10)
C67 0.0514(12) 0.0399(12) 0.0572(13) 0.0036(10) 0.0263(11) 0.0088(10)
C68 0.0293(9) 0.0508(13) 0.0438(11) 0.0021(10) 0.0158(9) -0.0004(9)
C69 0.0532(12) 0.0439(12) 0.0450(12) 0.0115(10) 0.0209(10) 0.0031(10)
C70 0.0515(12) 0.0329(11) 0.0490(12) 0.0049(9) 0.0225(10) 0.0024(9)
C71 0.0270(9) 0.0384(11) 0.0437(10) 0.0044(9) 0.0158(8) -0.0031(8)
C72 0.0305(9) 0.0329(10) 0.0423(10) 0.0056(8) 0.0135(8) -0.0030(8)
C73 0.0356(10) 0.0502(13) 0.0496(12) 0.0047(10) 0.0132(10) -0.0128(9)
C74 0.0416(11) 0.0518(14) 0.0475(12) -0.0029(10) 0.0073(10) -0.0186(10)
C75 0.0421(11) 0.0450(12) 0.0367(10) -0.0063(9) 0.0091(9) -0.0118(9)
C76 0.0320(9) 0.0311(10) 0.0329(9) 0.0000(8) 0.0086(8) -0.0029(8)
C77 0.0289(8) 0.0274(9) 0.0337(9) 0.0029(7) 0.0105(8) -0.0014(7)
C78 0.0273(8) 0.0272(9) 0.0297(8) 0.0017(7) 0.0119(7) 0.0002(7)
C79 0.0307(8) 0.0261(9) 0.0257(8) 0.0002(7) 0.0117(7) 0.0009(7)
C80 0.0353(9) 0.0339(10) 0.0277(9) -0.0001(8) 0.0112(8) -0.0008(8)
C81 0.0317(9) 0.0269(9) 0.0259(8) 0.0024(7) 0.0114(7) -0.0003(7)
C82 0.0382(10) 0.0369(10) 0.0276(9) -0.0016(8) 0.0140(8) -0.0043(8)
C83 0.0381(10) 0.0364(10) 0.0288(9) 0.0028(8) 0.0156(8) 0.0004(8)
C84 0.0323(9) 0.0342(10) 0.0305(9) 0.0063(8) 0.0157(8) 0.0042(8)
C85 0.0296(8) 0.0294(9) 0.0279(8) 0.0023(7) 0.0119(7) -0.0004(7)
C86 0.0486(11) 0.0501(13) 0.0322(10) -0.0026(9) 0.0217(9) -0.0009(10)
C87 0.0519(12) 0.0626(15) 0.0370(11) 0.0047(10) 0.0288(10) 0.0061(11)
C88 0.0390(10) 0.0593(14) 0.0429(11) 0.0068(10) 0.0241(9) 0.0013(10)
C89 0.0364(10) 0.0406(11) 0.0373(10) 0.0085(9) 0.0195(8) 0.0024(8)
C90 0.0347(10) 0.0442(12) 0.0409(10) 0.0053(9) 0.0230(9) -0.0028(8)
C91 0.0401(11) 0.0500(14) 0.0561(13) 0.0056(11) 0.0198(10) 0.0051(10)
C92 0.0519(13) 0.0417(12) 0.0628(14) 0.0000(11) 0.0311(12) 0.0006(10)
C93 0.0399(11) 0.0448(12) 0.0539(12) -0.0055(10) 0.0278(10) -0.0090(9)
C94 0.0390(11) 0.0555(15) 0.0681(16) -0.0064(13) 0.0116(11) 0.0057(11)
C95 0.0396(11) 0.0440(13) 0.0633(14) -0.0047(11) 0.0159(11) 0.0028(10)
C96 0.0738(17) 0.0535(15) 0.0795(18) -0.0175(13) 0.0468(15) -0.0172(13)

loop_
_geom_bond_atom_site_label_1
_geom_bond_atom_site_label_2
_geom_bond_distance
_geom_bond_site_symmetry_2
_geom_bond_publ_flag
Fe1 N4 1.9580(14) . ?
Fe1 N3 1.9594(14) . ?
Fe1 N5 1.9673(14) . ?
Fe1 N6 1.9691(13) . ?
Fe1 N1 1.9694(13) . ?
Fe1 N2 1.9724(14) . ?
P1 F4 1.5745(16) . ?
P1 F5 1.5853(15) . ?
P1 F6 1.5867(16) . ?
P1 F3 1.5900(15) . ?
P1 F2 1.5936(16) . ?
P1 F1 1.5954(14) . ?
P2 F9 1.5754(14) . ?
P2 F12 1.5822(14) . ?
P2 F8 1.5839(15) . ?
P2 F11 1.5849(15) . ?
P2 F7 1.5904(15) . ?
P2 F10 1.5915(14) . ?
O1 C4 1.363(2) . ?
O1 C1 1.430(2) . ?
O2 C29 1.364(2) . ?
O2 C32 1.432(3) . ?
O3 C36 1.371(3) . ?
O3 C33 1.426(3) . ?
O4 C61 1.364(3) . ?
O4 C64 1.438(4) . ?
O5 C68 1.367(2) . ?
O5 C65 1.432(3) . ?
O6 C93 1.368(2) . ?
O6 C96 1.426(3) . ?
N1 C14 1.325(2) . ?
N1 C15 1.384(2) . ?
N2 C21 1.331(2) . ?
N2 C17 1.390(2) . ?
N3 C46 1.325(2) . ?
N3 C47 1.388(2) . ?
N4 C53 1.327(2) . ?
N4 C49 1.386(2) . ?
N5 C78 1.327(2) . ?
N5 C79 1.381(2) . ?
N6 C85 1.330(2) . ?
N6 C81 1.384(2) . ?
C1 H1A 0.9800 . ?
C1 H1B 0.9800 . ?
C1 H1C 0.9800 . ?
C2 C3 1.386(3) . ?
C2 C7 1.397(3) . ?
C2 H2 0.9500 . ?
C3 C4 1.379(3) . ?
C3 H3 0.9500 . ?
C4 C5 1.398(3) . ?
C5 C6 1.371(3) . ?
C5 H5 0.9500 . ?
C6 C7 1.392(3) . ?
C6 H6 0.9500 . ?
C7 C8 1.482(3) . ?
C8 C9 1.375(3) . ?
C8 C13 1.435(2) . ?
C9 C10 1.408(3) . ?
C9 H9 0.9500 . ?
C10 C11 1.363(3) . ?
C10 H10 0.9500 . ?
C11 C12 1.421(2) . ?
C11 H11 0.9500 . ?
C12 C16 1.409(2) . ?
C12 C13 1.413(3) . ?
C13 C14 1.414(2) . ?
C14 H14 0.9500 . ?
C15 C16 1.371(2) . ?
C15 C17 1.462(2) . ?
C16 H16 0.9500 . ?
C17 C18 1.364(2) . ?
C18 C19 1.407(2) . ?
C18 H18 0.9500 . ?
C19 C22 1.409(2) . ?
C19 C20 1.425(2) . ?
C20 C21 1.401(2) . ?
C20 C25 1.434(2) . ?
C21 H21 0.9500 . ?
C22 C23 1.363(3) . ?
C22 H22 0.9500 . ?
C23 C24 1.405(3) . ?
C23 H23 0.9500 . ?
C24 C25 1.370(3) . ?
C24 H24 0.9500 . ?
C25 C26 1.489(2) . ?
C26 C27 1.387(2) . ?
C26 C31 1.395(3) . ?
C27 C28 1.391(3) . ?
C27 H27 0.9500 . ?
C28 C29 1.380(3) . ?
C28 H28 0.9500 . ?
C29 C30 1.385(3) . ?
C30 C31 1.380(3) . ?
C30 H30 0.9500 . ?
C31 H31 0.9500 . ?
C32 H32A 0.9800 . ?
C32 H32B 0.9800 . ?
C32 H32C 0.9800 . ?
C33 H33A 0.9800 . ?
C33 H33B 0.9800 . ?
C33 H33C 0.9800 . ?
C34 C39 1.383(3) . ?
C34 C35 1.391(3) . ?
C34 H34 0.9500 . ?
C35 C36 1.386(3) . ?
C35 H35 0.9500 . ?
C36 C37 1.385(3) . ?
C37 C38 1.378(3) . ?
C37 H37 0.9500 . ?
C38 C39 1.397(3) . ?
C38 H38 0.9500 . ?
C39 C40 1.491(3) . ?
C40 C41 1.375(3) . ?
C40 C45 1.428(2) . ?
C41 C42 1.409(3) . ?
C41 H41 0.9500 . ?
C42 C43 1.366(3) . ?
C42 H42 0.9500 . ?
C43 C44 1.414(2) . ?
C43 H43 0.9500 . ?
C44 C48 1.409(2) . ?
C44 C45 1.422(3) . ?
C45 C46 1.406(2) . ?
C46 H46 0.9500 . ?
C47 C48 1.366(2) . ?
C47 C49 1.469(2) . ?
C48 H48 0.9500 . ?
C49 C50 1.373(2) . ?
C50 C51 1.413(2) . ?
C50 H50 0.9500 . ?
C51 C54 1.414(3) . ?
C51 C52 1.418(2) . ?
C52 C53 1.409(2) . ?
C52 C57 1.433(2) . ?
C53 H53 0.9500 . ?
C54 C55 1.365(3) . ?
C54 H54 0.9500 . ?
C55 C56 1.409(3) . ?
C55 H55 0.9500 . ?
C56 C57 1.372(3) . ?
C56 H56 0.9500 . ?
C57 C58 1.489(3) . ?
C58 C63 1.388(3) . ?
C58 C59 1.400(2) . ?
C59 C60 1.375(3) . ?
C59 H59 0.9500 . ?
C60 C61 1.387(3) . ?
C60 H60 0.9500 . ?
C61 C62 1.380(3) . ?
C62 C63 1.389(3) . ?
C62 H62 0.9500 . ?
C63 H63 0.9500 . ?
C64 H64A 0.9800 . ?
C64 H64B 0.9800 . ?
C64 H64C 0.9800 . ?
C65 H65A 0.9800 . ?
C65 H65B 0.9800 . ?
C65 H65C 0.9800 . ?
C66 C67 1.382(3) . ?
C66 C71 1.389(3) . ?
C66 H66 0.9500 . ?
C67 C68 1.387(3) . ?
C67 H67 0.9500 . ?
C68 C69 1.376(3) . ?
C69 C70 1.391(3) . ?
C69 H69 0.9500 . ?
C70 C71 1.386(3) . ?
C70 H70 0.9500 . ?
C71 C72 1.489(3) . ?
C72 C73 1.372(3) . ?
C72 C77 1.430(2) . ?
C73 C74 1.404(3) . ?
C73 H73 0.9500 . ?
C74 C75 1.367(3) . ?
C74 H74 0.9500 . ?
C75 C76 1.409(3) . ?
C75 H75 0.9500 . ?
C76 C80 1.405(2) . ?
C76 C77 1.420(2) . ?
C77 C78 1.407(2) . ?
C78 H78 0.9500 . ?
C79 C80 1.366(2) . ?
C79 C81 1.467(2) . ?
C80 H80 0.9500 . ?
C81 C82 1.373(2) . ?
C82 C83 1.413(2) . ?
C82 H82 0.9500 . ?
C83 C86 1.410(2) . ?
C83 C84 1.415(3) . ?
C84 C85 1.408(2) . ?
C84 C89 1.432(2) . ?
C85 H85 0.9500 . ?
C86 C87 1.362(3) . ?
C86 H86 0.9500 . ?
C87 C88 1.402(3) . ?
C87 H87 0.9500 . ?
C88 C89 1.374(3) . ?
C88 H88 0.9500 . ?
C89 C90 1.485(3) . ?
C90 C91 1.387(3) . ?
C90 C95 1.390(3) . ?
C91 C92 1.389(3) . ?
C91 H91 0.9500 . ?
C92 C93 1.378(3) . ?
C92 H92 0.9500 . ?
C93 C94 1.377(3) . ?
C94 C95 1.375(3) . ?
C94 H94 0.9500 . ?
C95 H95 0.9500 . ?
C96 H96A 0.9800 . ?
C96 H96B 0.9800 . ?
C96 H96C 0.9800 . ?
